data_7025775
loop_
_publ_author_name
'Waddell, Paul G.'
'Slawin, Alexandra M. Z.'
'Woollins, J. Derek'

_publ_section_title
;
 Correlating Pt-P bond lengths and Pt-P coupling constants.
;
_journal_issue 37
_journal_name_full 'Dalton transactions (Cambridge, England : 2003)'
_journal_page_first 8620
_journal_page_last 8625
_journal_paper_doi 10.1039/c003256e
_journal_volume 39
_journal_year 2010
_chemical_formula_moiety 'C16 H22 I2 O4 P2 Pt '
_chemical_formula_sum 'C16 H22 I2 O4 P2 Pt'
_chemical_formula_weight 789.19
_space_group_IT_number 2
_symmetry_cell_setting triclinic
_symmetry_Int_Tables_number 2
_symmetry_space_group_name_Hall '-P 1'
_symmetry_space_group_name_H-M 'P -1'
_audit_creation_date 2009-11-19
_audit_creation_method 'by CrystalStructure 3.8'
_cell_angle_alpha 66.910(15)
_cell_angle_beta 71.546(18)
_cell_angle_gamma 71.621(15)
_cell_formula_units_Z 2
_cell_length_a 9.496(3)
_cell_length_b 10.044(3)
_cell_length_c 13.743(4)
_cell_measurement_reflns_used 3512
_cell_measurement_temperature 125.1
_cell_measurement_theta_max 32.5
_cell_measurement_theta_min 1.7
_cell_volume 1116.0(6)
_computing_cell_refinement CrystalClear
_computing_data_collection CrystalClear
_computing_data_reduction CrystalStructure
_computing_publication_material 'CrystalStructure 3.8'
_computing_structure_refinement SHELXL
_computing_structure_solution 'DIRDIF99 (PATTY)'
_diffrn_ambient_temperature 125.1
_diffrn_detector_area_resol_mean 7.31
_diffrn_measured_fraction_theta_full 0.999
_diffrn_measured_fraction_theta_max 0.476
_diffrn_measurement_device_type 'Rigaku Mercury'
_diffrn_measurement_method \w
_diffrn_radiation_type 'Mo K\a'
_diffrn_radiation_wavelength 0.71070
_diffrn_reflns_av_R_equivalents 0.035
_diffrn_reflns_limit_h_max 14
_diffrn_reflns_limit_h_min -12
_diffrn_reflns_limit_k_max 15
_diffrn_reflns_limit_k_min -14
_diffrn_reflns_limit_l_max 20
_diffrn_reflns_limit_l_min -20
_diffrn_reflns_number 9745
_diffrn_reflns_theta_full 25.00
_diffrn_reflns_theta_max 32.74
_exptl_absorpt_coefficient_mu 9.189
_exptl_absorpt_correction_T_max 0.2602
_exptl_absorpt_correction_T_min 0.2062
_exptl_absorpt_correction_type multi-scan
_exptl_absorpt_process_details CrystalClear
_exptl_crystal_colour colorless
_exptl_crystal_density_diffrn 2.348
_exptl_crystal_density_method 'not measured'
_exptl_crystal_description prism
_exptl_crystal_F_000 728.00
_exptl_crystal_size_max 0.20
_exptl_crystal_size_mid 0.20
_exptl_crystal_size_min 0.20
_refine_diff_density_max 1.25
_refine_diff_density_min -1.66
_refine_ls_extinction_method none
_refine_ls_goodness_of_fit_ref 1.091
_refine_ls_hydrogen_treatment refall
_refine_ls_number_parameters 231
_refine_ls_number_reflns 3922
_refine_ls_R_factor_gt 0.0287
_refine_ls_shift/su_max 0.0010
_refine_ls_structure_factor_coef Fsqd
_refine_ls_weighting_details 'w = 1/[\s^2^(Fo^2^)+(0.0211P)^2^+1.7322P] where P=(Fo^2^+2Fc^2^)/3'
_refine_ls_weighting_scheme calc
_refine_ls_wR_factor_ref 0.0625
_reflns_number_gt 3515
_reflns_number_total 3922
_reflns_threshold_expression F^2^>2.0\s(F^2^)
_cod_data_source_file c003256e.txt
_cod_data_source_block '__Paul68off'
_cod_original_formula_sum 'C16 H22 I2 O4 P2 Pt '
_cod_database_code 7025775

loop_
_symmetry_equiv_pos_site_id
_symmetry_equiv_pos_as_xyz
1 +X,+Y,+Z
2 -X,-Y,-Z

loop_
_atom_site_label
_atom_site_type_symbol
_atom_site_fract_x
_atom_site_fract_y
_atom_site_fract_z
_atom_site_U_iso_or_equiv
_atom_site_adp_type
_atom_site_occupancy
_atom_site_symmetry_multiplicity
_atom_site_calc_flag
_atom_site_refinement_flags
Pt(1) Pt 0.00292(3) 0.74205(2) 0.692325(18) 0.01351(7) Uani 1.00 1 d .
I(1) I -0.06804(4) 0.55494(4) 0.63133(3) 0.01811(11) Uani 1.00 1 d .
I(2) I -0.29230(4) 0.85261(5) 0.75184(3) 0.02074(11) Uani 1.00 1 d .
P(1) P 0.24318(18) 0.62355(17) 0.64507(13) 0.0155(3) Uani 1.00 1 d .
P(2) P 0.06776(17) 0.88650(17) 0.75339(12) 0.0149(3) Uani 1.00 1 d .
O(1) O 0.3575(4) 0.7030(4) 0.6519(3) 0.0181(9) Uani 1.00 1 d .
O(2) O 0.2987(4) 0.6060(4) 0.5278(3) 0.0191(9) Uani 1.00 1 d .
O(3) O -0.0760(4) 1.0048(4) 0.7885(3) 0.0245(10) Uani 1.00 1 d .
O(4) O 0.1956(4) 0.9752(4) 0.6782(3) 0.0191(9) Uani 1.00 1 d .
C(1) C 0.2932(6) 0.4335(6) 0.7287(4) 0.0164(13) Uani 1.00 1 d .
C(2) C 0.3073(7) 0.3137(7) 0.6955(5) 0.0235(14) Uani 1.00 1 d .
C(3) C 0.3422(7) 0.1708(7) 0.7639(5) 0.0290(16) Uani 1.00 1 d .
C(4) C 0.3648(7) 0.1454(7) 0.8646(5) 0.0303(16) Uani 1.00 1 d .
C(5) C 0.3492(7) 0.2619(7) 0.9000(5) 0.0272(15) Uani 1.00 1 d .
C(6) C 0.3127(7) 0.4036(7) 0.8321(5) 0.0236(14) Uani 1.00 1 d .
C(7) C 0.5217(6) 0.6449(7) 0.6315(6) 0.0295(16) Uani 1.00 1 d .
C(8) C 0.2611(8) 0.7280(7) 0.4333(5) 0.0315(16) Uani 1.00 1 d .
C(9) C 0.1455(6) 0.7795(6) 0.8713(4) 0.0139(12) Uani 1.00 1 d .
C(10) C 0.2963(6) 0.7657(6) 0.8738(5) 0.0184(13) Uani 1.00 1 d .
C(11) C 0.3495(7) 0.6730(7) 0.9668(5) 0.0237(14) Uani 1.00 1 d .
C(12) C 0.2575(7) 0.5935(7) 1.0552(5) 0.0258(15) Uani 1.00 1 d .
C(13) C 0.1075(8) 0.6081(7) 1.0529(5) 0.0282(16) Uani 1.00 1 d .
C(14) C 0.0534(7) 0.6994(7) 0.9618(5) 0.0241(14) Uani 1.00 1 d .
C(15) C -0.0614(7) 1.1038(7) 0.8369(6) 0.0316(17) Uani 1.00 1 d .
C(16) C 0.2007(9) 1.0511(8) 0.5638(5) 0.042(2) Uani 1.00 1 d .
H(1) H 0.5550 0.6175 0.5654 0.035 Uiso 1.00 1 c R
H(2) H 0.2927 0.3312 0.6258 0.028 Uiso 1.00 1 c R
H(3) H 0.3508 0.0895 0.7417 0.035 Uiso 1.00 1 c R
H(4) H 0.3916 0.0463 0.9105 0.036 Uiso 1.00 1 c R
H(5) H 0.3636 0.2438 0.9698 0.033 Uiso 1.00 1 c R
H(6) H 0.3002 0.4842 0.8561 0.028 Uiso 1.00 1 c R
H(7) H 0.5472 0.5571 0.6930 0.035 Uiso 1.00 1 c R
H(8) H 0.2776 0.6902 0.3739 0.038 Uiso 1.00 1 c R
H(9) H 0.5731 0.7209 0.6225 0.035 Uiso 1.00 1 c R
H(10) H 0.3612 0.8191 0.8125 0.022 Uiso 1.00 1 c R
H(11) H 0.4510 0.6645 0.9692 0.028 Uiso 1.00 1 c R
H(12) H 0.2957 0.5289 1.1177 0.031 Uiso 1.00 1 c R
H(13) H 0.0427 0.5547 1.1144 0.034 Uiso 1.00 1 c R
H(14) H -0.0486 0.7080 0.9606 0.029 Uiso 1.00 1 c R
H(15) H -0.0049 1.1771 0.7815 0.038 Uiso 1.00 1 c R
H(16) H 0.3066 1.0383 0.5231 0.050 Uiso 1.00 1 c R
H(17) H 0.3262 0.7983 0.4113 0.038 Uiso 1.00 1 c R
H(18) H 0.1542 0.7784 0.4505 0.038 Uiso 1.00 1 c R
H(19) H -0.0067 1.0462 0.8953 0.038 Uiso 1.00 1 c R
H(20) H -0.1629 1.1549 0.8665 0.038 Uiso 1.00 1 c R
H(21) H 0.1557 1.1570 0.5515 0.050 Uiso 1.00 1 c R
H(22) H 0.1430 1.0095 0.5392 0.050 Uiso 1.00 1 c R

loop_
_atom_site_aniso_label
_atom_site_aniso_U_11
_atom_site_aniso_U_22
_atom_site_aniso_U_33
_atom_site_aniso_U_12
_atom_site_aniso_U_13
_atom_site_aniso_U_23
Pt(1) 0.01337(13) 0.01400(14) 0.01414(13) -0.00379(9) -0.00313(10) -0.00489(10)
I(1) 0.0185(2) 0.0196(2) 0.0205(2) -0.00554(16) -0.00582(18) -0.00876(17)
I(2) 0.0134(2) 0.0244(2) 0.0252(2) -0.00346(17) -0.00195(18) -0.01124(18)
P(1) 0.0161(8) 0.0146(8) 0.0171(8) -0.0027(6) -0.0027(6) -0.0078(6)
P(2) 0.0140(8) 0.0147(8) 0.0160(8) -0.0025(6) -0.0045(6) -0.0048(6)
O(1) 0.011(2) 0.020(2) 0.028(2) -0.0052(17) -0.0026(18) -0.0124(19)
O(2) 0.020(2) 0.021(2) 0.015(2) -0.0055(18) 0.0003(18) -0.0069(18)
O(3) 0.020(2) 0.022(2) 0.043(2) -0.0005(18) -0.009(2) -0.023(2)
O(4) 0.025(2) 0.016(2) 0.018(2) -0.0131(18) -0.0020(19) -0.0016(17)
C(1) 0.011(3) 0.016(3) 0.023(3) -0.001(2) -0.004(2) -0.008(2)
C(2) 0.020(3) 0.024(3) 0.031(3) -0.006(2) -0.008(3) -0.011(3)
C(3) 0.035(4) 0.020(3) 0.039(4) -0.008(3) -0.014(3) -0.010(3)
C(4) 0.023(3) 0.020(3) 0.040(4) 0.002(2) -0.009(3) -0.005(3)
C(5) 0.036(4) 0.021(3) 0.024(3) -0.002(3) -0.013(3) -0.006(2)
C(6) 0.029(3) 0.018(3) 0.026(3) -0.002(2) -0.007(3) -0.011(2)
C(7) 0.014(3) 0.034(4) 0.043(4) -0.005(2) -0.005(3) -0.016(3)
C(8) 0.038(4) 0.028(4) 0.022(3) -0.009(3) 0.001(3) -0.005(3)
C(9) 0.017(3) 0.011(3) 0.014(2) -0.003(2) -0.001(2) -0.005(2)
C(10) 0.020(3) 0.021(3) 0.020(3) -0.009(2) -0.006(2) -0.008(2)
C(11) 0.024(3) 0.023(3) 0.025(3) -0.002(2) -0.004(3) -0.013(2)
C(12) 0.036(4) 0.016(3) 0.024(3) -0.002(2) -0.014(3) -0.002(2)
C(13) 0.038(4) 0.024(3) 0.019(3) -0.012(3) -0.002(3) -0.001(2)
C(14) 0.022(3) 0.032(4) 0.020(3) -0.010(2) -0.002(2) -0.009(2)
C(15) 0.025(3) 0.027(4) 0.053(4) 0.002(3) -0.011(3) -0.028(3)
C(16) 0.051(5) 0.042(4) 0.027(4) -0.029(3) -0.018(3) 0.017(3)

loop_
_atom_type_symbol
_atom_type_description
_atom_type_scat_dispersion_real
_atom_type_scat_dispersion_imag
_atom_type_scat_source
C C 0.003 0.002
;
International Tables for Crystallography
(1992, Vol. C, Tables 4.2.6.8 and 6.1.1.4)
;
H H 0.000 0.000
;
International Tables for Crystallography
(1992, Vol. C, Table 6.1.1.4)
;
O O 0.011 0.006
;
International Tables for Crystallography
(1992, Vol. C, Tables 4.2.6.8 and 6.1.1.4)
;
Pt Pt -1.703 8.390
;
International Tables for Crystallography
(1992, Vol. C, Tables 4.2.6.8 and 6.1.1.4)
;
P P 0.102 0.094
;
International Tables for Crystallography
(1992, Vol. C, Tables 4.2.6.8 and 6.1.1.4)
;
I I -0.474 1.812
;
International Tables for Crystallography
(1992, Vol. C, Tables 4.2.6.8 and 6.1.1.4)
;

loop_
_geom_angle_atom_site_label_1
_geom_angle_atom_site_label_2
_geom_angle_atom_site_label_3
_geom_angle
_geom_angle_publ_flag
I(1) Pt(1) I(2) 88.836(17) yes
I(1) Pt(1) P(1) 84.72(5) yes
I(1) Pt(1) P(2) 176.06(3) yes
I(2) Pt(1) P(1) 172.94(5) yes
I(2) Pt(1) P(2) 92.41(3) yes
P(1) Pt(1) P(2) 93.84(6) yes
Pt(1) P(1) O(1) 110.40(16) yes
Pt(1) P(1) O(2) 117.79(17) yes
Pt(1) P(1) C(1) 115.59(18) yes
O(1) P(1) O(2) 106.1(2) yes
O(1) P(1) C(1) 105.0(2) yes
O(2) P(1) C(1) 100.7(2) yes
Pt(1) P(2) O(3) 111.3(2) yes
Pt(1) P(2) O(4) 119.1(2) yes
Pt(1) P(2) C(9) 111.3(2) yes
O(3) P(2) O(4) 106.3(2) yes
O(3) P(2) C(9) 106.3(2) yes
O(4) P(2) C(9) 101.3(2) yes
P(1) O(1) C(7) 122.4(4) yes
P(1) O(2) C(8) 121.3(4) yes
P(2) O(3) C(15) 120.5(4) yes
P(2) O(4) C(16) 121.3(5) yes
P(1) C(1) C(2) 122.4(5) yes
P(1) C(1) C(6) 119.1(5) yes
C(2) C(1) C(6) 118.4(5) yes
C(1) C(2) C(3) 119.9(7) yes
C(2) C(3) C(4) 120.1(8) yes
C(3) C(4) C(5) 121.1(5) yes
C(4) C(5) C(6) 118.4(7) yes
C(1) C(6) C(5) 122.1(7) yes
P(2) C(9) C(10) 123.3(3) yes
P(2) C(9) C(14) 117.5(5) yes
C(10) C(9) C(14) 119.0(5) yes
C(9) C(10) C(11) 119.3(5) yes
C(10) C(11) C(12) 120.9(6) yes
C(11) C(12) C(13) 119.7(6) yes
C(12) C(13) C(14) 120.0(5) yes
C(9) C(14) C(13) 121.0(6) yes
C(1) C(2) H(2) 120.1 no
C(3) C(2) H(2) 120.1 no
C(2) C(3) H(3) 120.0 no
C(4) C(3) H(3) 120.0 no
C(3) C(4) H(4) 119.4 no
C(5) C(4) H(4) 119.4 no
C(4) C(5) H(5) 120.8 no
C(6) C(5) H(5) 120.8 no
C(1) C(6) H(6) 119.0 no
C(5) C(6) H(6) 119.0 no
O(1) C(7) H(1) 109.5 no
O(1) C(7) H(7) 109.5 no
O(1) C(7) H(9) 109.5 no
H(1) C(7) H(7) 109.5 no
H(1) C(7) H(9) 109.5 no
H(7) C(7) H(9) 109.5 no
O(2) C(8) H(8) 109.5 no
O(2) C(8) H(17) 109.5 no
O(2) C(8) H(18) 109.5 no
H(8) C(8) H(17) 109.5 no
H(8) C(8) H(18) 109.5 no
H(17) C(8) H(18) 109.5 no
C(9) C(10) H(10) 120.3 no
C(11) C(10) H(10) 120.3 no
C(10) C(11) H(11) 119.6 no
C(12) C(11) H(11) 119.6 no
C(11) C(12) H(12) 120.2 no
C(13) C(12) H(12) 120.2 no
C(12) C(13) H(13) 120.0 no
C(14) C(13) H(13) 120.0 no
C(9) C(14) H(14) 119.5 no
C(13) C(14) H(14) 119.5 no
O(3) C(15) H(15) 109.5 no
O(3) C(15) H(19) 109.5 no
O(3) C(15) H(20) 109.5 no
H(15) C(15) H(19) 109.5 no
H(15) C(15) H(20) 109.5 no
H(19) C(15) H(20) 109.5 no
O(4) C(16) H(16) 109.5 no
O(4) C(16) H(21) 109.5 no
O(4) C(16) H(22) 109.5 no
H(16) C(16) H(21) 109.5 no
H(16) C(16) H(22) 109.5 no
H(21) C(16) H(22) 109.5 no

loop_
_geom_bond_atom_site_label_1
_geom_bond_atom_site_label_2
_geom_bond_distance
_geom_bond_publ_flag
Pt(1) I(1) 2.6608(5) yes
Pt(1) I(2) 2.6569(4) yes
Pt(1) P(1) 2.2360(14) yes
Pt(1) P(2) 2.244(2) yes
P(1) O(1) 1.579(5) yes
P(1) O(2) 1.591(4) yes
P(1) C(1) 1.801(5) yes
P(2) O(3) 1.587(4) yes
P(2) O(4) 1.582(4) yes
P(2) C(9) 1.793(6) yes
O(1) C(7) 1.459(6) yes
O(2) C(8) 1.444(7) yes
O(3) C(15) 1.454(11) yes
O(4) C(16) 1.446(7) yes
C(1) C(2) 1.402(11) yes
C(1) C(6) 1.392(10) yes
C(2) C(3) 1.376(8) yes
C(3) C(4) 1.380(12) yes
C(4) C(5) 1.385(12) yes
C(5) C(6) 1.367(7) yes
C(9) C(10) 1.405(9) yes
C(9) C(14) 1.389(7) yes
C(10) C(11) 1.392(8) yes
C(11) C(12) 1.373(8) yes
C(12) C(13) 1.395(11) yes
C(13) C(14) 1.371(9) yes
C(2) H(2) 0.950 no
C(3) H(3) 0.950 no
C(4) H(4) 0.950 no
C(5) H(5) 0.950 no
C(6) H(6) 0.950 no
C(7) H(1) 0.980 no
C(7) H(7) 0.980 no
C(7) H(9) 0.980 no
C(8) H(8) 0.980 no
C(8) H(17) 0.980 no
C(8) H(18) 0.980 no
C(10) H(10) 0.950 no
C(11) H(11) 0.950 no
C(12) H(12) 0.950 no
C(13) H(13) 0.950 no
C(14) H(14) 0.950 no
C(15) H(15) 0.980 no
C(15) H(19) 0.980 no
C(15) H(20) 0.980 no
C(16) H(16) 0.980 no
C(16) H(21) 0.980 no
C(16) H(22) 0.980 no

loop_
_geom_contact_atom_site_label_1
_geom_contact_atom_site_label_2
_geom_contact_distance
_geom_contact_site_symmetry_2
O(4) C(3) 3.429(11) 1_565
C(3) O(4) 3.429(11) 1_545
Pt(1) H(13) 3.163 2_567
Pt(1) H(22) 3.558 2_576
I(1) H(7) 3.475 1_455
I(1) H(9) 3.306 1_455
I(1) H(12) 3.380 2_567
I(1) H(13) 3.291 2_567
I(1) H(15) 3.496 1_545
I(1) H(21) 3.079 2_576
I(2) H(3) 3.481 1_465
I(2) H(5) 3.449 2_567
I(2) H(9) 3.300 1_455
I(2) H(10) 3.221 1_455
I(2) H(11) 3.508 1_455
I(2) H(12) 3.543 2_567
I(2) H(16) 3.533 2_576
I(2) H(17) 3.317 2_576
O(2) H(1) 2.789 2_666
O(3) H(8) 3.417 2_576
O(3) H(18) 3.316 2_576
O(4) H(3) 2.631 1_565
C(1) H(13) 3.232 2_567
C(2) H(1) 3.270 2_666
C(2) H(15) 3.338 1_545
C(2) H(17) 3.336 2_666
C(3) H(10) 3.283 1_545
C(3) H(15) 3.210 1_545
C(3) H(17) 3.322 2_666
C(3) H(19) 3.586 1_545
C(4) H(14) 3.518 2_567
C(5) H(11) 3.386 2_667
C(5) H(14) 2.891 2_567
C(6) H(13) 3.144 2_567
C(6) H(14) 3.226 2_567
C(7) H(2) 3.365 2_666
C(7) H(8) 3.320 2_666
C(8) H(1) 3.353 2_666
C(10) H(3) 3.159 1_565
C(10) H(4) 3.469 1_565
C(11) H(5) 3.520 2_667
C(11) H(11) 3.244 2_667
C(11) H(12) 3.446 2_667
C(11) H(20) 3.159 2_577
C(12) H(11) 3.173 2_667
C(12) H(20) 2.905 2_577
C(13) H(14) 3.474 2_567
C(13) H(15) 3.451 2_577
C(13) H(19) 3.590 2_577
C(13) H(20) 3.225 2_577
C(14) H(13) 3.551 2_567
C(15) H(19) 3.574 2_577
C(16) H(3) 3.385 1_565
C(16) H(9) 3.381 2_676
C(16) H(18) 3.293 2_576
H(1) O(2) 2.789 2_666
H(1) C(2) 3.270 2_666
H(1) C(8) 3.353 2_666
H(1) H(2) 2.502 2_666
H(1) H(8) 2.914 2_666
H(2) C(7) 3.365 2_666
H(2) H(1) 2.502 2_666
H(2) H(9) 3.430 2_666
H(2) H(15) 3.361 1_545
H(2) H(17) 3.381 2_666
H(2) H(21) 3.078 1_545
H(3) I(2) 3.481 1_645
H(3) O(4) 2.631 1_545
H(3) C(10) 3.159 1_545
H(3) C(16) 3.385 1_545
H(3) H(10) 2.480 1_545
H(3) H(15) 3.134 1_545
H(3) H(16) 3.408 1_545
H(3) H(17) 3.367 2_666
H(3) H(19) 3.442 1_545
H(3) H(21) 3.407 1_545
H(4) C(10) 3.469 1_545
H(4) H(4) 3.371 2_657
H(4) H(5) 3.315 2_657
H(4) H(10) 3.189 1_545
H(4) H(11) 3.488 1_545
H(4) H(20) 3.448 2_567
H(5) I(2) 3.449 2_567
H(5) C(11) 3.520 2_667
H(5) H(4) 3.315 2_657
H(5) H(11) 2.686 2_667
H(5) H(14) 2.781 2_567
H(6) H(11) 3.483 2_667
H(6) H(13) 3.281 2_567
H(6) H(14) 3.325 2_567
H(7) I(1) 3.475 1_655
H(7) H(8) 2.828 2_666
H(7) H(12) 3.101 2_667
H(8) O(3) 3.417 2_576
H(8) C(7) 3.320 2_666
H(8) H(1) 2.914 2_666
H(8) H(7) 2.828 2_666
H(8) H(15) 3.483 2_576
H(8) H(20) 3.420 2_576
H(9) I(1) 3.306 1_655
H(9) I(2) 3.300 1_655
H(9) C(16) 3.381 2_676
H(9) H(2) 3.430 2_666
H(9) H(16) 2.767 2_676
H(9) H(21) 3.105 2_676
H(10) I(2) 3.221 1_655
H(10) C(3) 3.283 1_565
H(10) H(3) 2.480 1_565
H(10) H(4) 3.189 1_565
H(11) I(2) 3.508 1_655
H(11) C(5) 3.386 2_667
H(11) C(11) 3.244 2_667
H(11) C(12) 3.173 2_667
H(11) H(4) 3.488 1_565
H(11) H(5) 2.686 2_667
H(11) H(6) 3.483 2_667
H(11) H(11) 2.979 2_667
H(11) H(12) 2.836 2_667
H(11) H(20) 3.471 2_577
H(12) I(1) 3.380 2_567
H(12) I(2) 3.543 2_567
H(12) C(11) 3.446 2_667
H(12) H(7) 3.101 2_667
H(12) H(11) 2.836 2_667
H(12) H(20) 3.092 2_577
H(13) Pt(1) 3.163 2_567
H(13) I(1) 3.291 2_567
H(13) C(1) 3.232 2_567
H(13) C(6) 3.144 2_567
H(13) C(14) 3.551 2_567
H(13) H(6) 3.281 2_567
H(13) H(14) 3.167 2_567
H(13) H(15) 3.394 2_577
H(13) H(20) 3.573 2_577
H(14) C(4) 3.518 2_567
H(14) C(5) 2.891 2_567
H(14) C(6) 3.226 2_567
H(14) C(13) 3.474 2_567
H(14) H(5) 2.781 2_567
H(14) H(6) 3.325 2_567
H(14) H(13) 3.167 2_567
H(15) I(1) 3.496 1_565
H(15) C(2) 3.338 1_565
H(15) C(3) 3.210 1_565
H(15) C(13) 3.451 2_577
H(15) H(2) 3.361 1_565
H(15) H(3) 3.134 1_565
H(15) H(8) 3.483 2_576
H(15) H(13) 3.394 2_577
H(16) I(2) 3.533 2_576
H(16) H(3) 3.408 1_565
H(16) H(9) 2.767 2_676
H(16) H(16) 3.407 2_676
H(17) I(2) 3.317 2_576
H(17) C(2) 3.336 2_666
H(17) C(3) 3.322 2_666
H(17) H(2) 3.381 2_666
H(17) H(3) 3.367 2_666
H(18) O(3) 3.316 2_576
H(18) C(16) 3.293 2_576
H(18) H(21) 2.814 2_576
H(18) H(22) 2.953 2_576
H(19) C(3) 3.586 1_565
H(19) C(13) 3.590 2_577
H(19) C(15) 3.574 2_577
H(19) H(3) 3.442 1_565
H(19) H(19) 2.686 2_577
H(20) C(11) 3.159 2_577
H(20) C(12) 2.905 2_577
H(20) C(13) 3.225 2_577
H(20) H(4) 3.448 2_567
H(20) H(8) 3.420 2_576
H(20) H(11) 3.471 2_577
H(20) H(12) 3.092 2_577
H(20) H(13) 3.573 2_577
H(21) I(1) 3.079 2_576
H(21) H(2) 3.078 1_565
H(21) H(3) 3.407 1_565
H(21) H(9) 3.105 2_676
H(21) H(18) 2.814 2_576
H(22) Pt(1) 3.558 2_576
H(22) H(18) 2.953 2_576
H(22) H(22) 3.305 2_576

loop_
_geom_torsion_atom_site_label_1
_geom_torsion_atom_site_label_2
_geom_torsion_atom_site_label_3
_geom_torsion_atom_site_label_4
_geom_torsion
I(1) Pt(1) P(1) O(1) 173.53(16)
I(1) Pt(1) P(1) O(2) 51.6(2)
I(1) Pt(1) P(1) C(1) -67.5(3)
I(2) Pt(1) P(2) O(3) -8.05(17)
I(2) Pt(1) P(2) O(4) -132.31(17)
I(2) Pt(1) P(2) C(9) 110.35(18)
P(1) Pt(1) P(2) O(3) 175.24(17)
P(1) Pt(1) P(2) O(4) 50.98(17)
P(1) Pt(1) P(2) C(9) -66.36(19)
P(2) Pt(1) P(1) O(1) -10.14(17)
P(2) Pt(1) P(1) O(2) -132.1(2)
P(2) Pt(1) P(1) C(1) 108.8(3)
Pt(1) P(1) O(1) C(7) 176.4(3)
Pt(1) P(1) O(2) C(8) 43.7(6)
Pt(1) P(1) C(1) C(2) 103.4(4)
Pt(1) P(1) C(1) C(6) -73.9(5)
O(1) P(1) O(2) C(8) -80.5(5)
O(2) P(1) O(1) C(7) -54.9(4)
O(1) P(1) C(1) C(2) -134.7(5)
O(1) P(1) C(1) C(6) 48.0(5)
C(1) P(1) O(1) C(7) 51.2(4)
O(2) P(1) C(1) C(2) -24.6(5)
O(2) P(1) C(1) C(6) 158.0(4)
C(1) P(1) O(2) C(8) 170.3(5)
Pt(1) P(2) O(3) C(15) 176.2(3)
Pt(1) P(2) O(4) C(16) 42.9(5)
Pt(1) P(2) C(9) C(10) 115.8(5)
Pt(1) P(2) C(9) C(14) -60.0(5)
O(3) P(2) O(4) C(16) -83.7(5)
O(4) P(2) O(3) C(15) -52.6(4)
O(3) P(2) C(9) C(10) -122.8(6)
O(3) P(2) C(9) C(14) 61.4(6)
C(9) P(2) O(3) C(15) 54.8(4)
O(4) P(2) C(9) C(10) -11.9(6)
O(4) P(2) C(9) C(14) 172.3(5)
C(9) P(2) O(4) C(16) 165.3(4)
P(1) C(1) C(2) C(3) -178.5(4)
P(1) C(1) C(6) C(5) 179.4(5)
C(2) C(1) C(6) C(5) 1.9(9)
C(6) C(1) C(2) C(3) -1.1(9)
C(1) C(2) C(3) C(4) -0.6(9)
C(2) C(3) C(4) C(5) 1.6(10)
C(3) C(4) C(5) C(6) -0.8(10)
C(4) C(5) C(6) C(1) -1.0(10)
P(2) C(9) C(10) C(11) -176.1(5)
P(2) C(9) C(14) C(13) 176.2(6)
C(10) C(9) C(14) C(13) 0.2(8)
C(14) C(9) C(10) C(11) -0.3(8)
C(9) C(10) C(11) C(12) 1.0(11)
C(10) C(11) C(12) C(13) -1.4(11)
C(11) C(12) C(13) C(14) 1.2(12)
C(12) C(13) C(14) C(9) -0.6(11)
